data_7706216
loop_
_publ_author_name
'Li, Jie'
'Du, Peng'
'Liu, Ying-Ying'
'Ma, Jian-Fang'

_publ_section_title
;
 Assembly of polyoxometalate-thiacalix[4]arene-based inorganic-organic
 hybrids as efficient catalytic oxidation desulfurization catalysts.
;
_journal_issue 4
_journal_name_full 'Dalton transactions (Cambridge, England : 2003)'
_journal_page_first 1349
_journal_page_last 1356
_journal_paper_doi 10.1039/d0dt04097e
_journal_volume 50
_journal_year 2021
_chemical_formula_sum 'C56 H72 Ag3 Mo12 N16 O44 P S8'
_chemical_formula_weight 3435.63
_space_group_crystal_system monoclinic
_space_group_IT_number 15
_space_group_name_Hall '-C 2yc'
_space_group_name_H-M_alt 'C 1 2/c 1'
_atom_sites_solution_hydrogens geom
_audit_creation_method SHELXL-2018/3
_audit_update_record
;
2020-11-28 deposited with the CCDC.	2020-12-22 downloaded from the CCDC.
;
_cell_angle_alpha 90
_cell_angle_beta 90.597(3)
_cell_angle_gamma 90
_cell_formula_units_Z 4
_cell_length_a 30.4234(11)
_cell_length_b 12.8113(5)
_cell_length_c 25.0925(9)
_cell_measurement_reflns_used 5581
_cell_measurement_temperature 298(2)
_cell_measurement_theta_max 36.0950
_cell_measurement_theta_min 3.6760
_cell_volume 9779.6(6)
_computing_structure_refinement 'SHELXL-2018/3 (Sheldrick, 2018)'
_diffrn_ambient_temperature 298(2)
_diffrn_measured_fraction_theta_full 0.995
_diffrn_measured_fraction_theta_max 0.838
_diffrn_measurement_device_type 'Xcalibur, Ruby, Gemini ultra'
_diffrn_radiation_type MoK\a
_diffrn_radiation_wavelength 0.71073
_diffrn_reflns_av_R_equivalents 0.0391
_diffrn_reflns_av_unetI/netI 0.0691
_diffrn_reflns_Laue_measured_fraction_full 0.995
_diffrn_reflns_Laue_measured_fraction_max 0.838
_diffrn_reflns_limit_h_max 41
_diffrn_reflns_limit_h_min -29
_diffrn_reflns_limit_k_max 16
_diffrn_reflns_limit_k_min -17
_diffrn_reflns_limit_l_max 34
_diffrn_reflns_limit_l_min -29
_diffrn_reflns_number 22452
_diffrn_reflns_point_group_measured_fraction_full 0.995
_diffrn_reflns_point_group_measured_fraction_max 0.838
_diffrn_reflns_theta_full 25.242
_diffrn_reflns_theta_max 29.348
_diffrn_reflns_theta_min 3.451
_exptl_absorpt_coefficient_mu 2.347
_exptl_crystal_colour brown
_exptl_crystal_density_diffrn 2.333
_exptl_crystal_description block
_exptl_crystal_F_000 6640
_exptl_crystal_size_max 0.04
_exptl_crystal_size_mid 0.03
_exptl_crystal_size_min 0.02
_refine_diff_density_max 1.964
_refine_diff_density_min -1.428
_refine_diff_density_rms 0.180
_refine_ls_extinction_method none
_refine_ls_goodness_of_fit_ref 1.124
_refine_ls_hydrogen_treatment constr
_refine_ls_matrix_type full
_refine_ls_number_parameters 645
_refine_ls_number_reflns 11264
_refine_ls_number_restraints 48
_refine_ls_restrained_S_all 1.124
_refine_ls_R_factor_all 0.1238
_refine_ls_R_factor_gt 0.0879
_refine_ls_shift/su_max 0.000
_refine_ls_shift/su_mean 0.000
_refine_ls_structure_factor_coef Fsqd
_refine_ls_weighting_details 'w=1/[\s^2^(Fo^2^)+(0.0001P)^2^+374.3751P] where P=(Fo^2^+2Fc^2^)/3'
_refine_ls_weighting_scheme calc
_refine_ls_wR_factor_gt 0.1565
_refine_ls_wR_factor_ref 0.1729
_reflns_Friedel_coverage 0.000
_reflns_number_gt 7944
_reflns_number_total 11264
_reflns_threshold_expression 'I > 2\s(I)'
_cod_data_source_file d0dt04097e2.cif
_cod_data_source_block 3
_cod_depositor_comments 'Adding full bibliography for 7706215--7706217.cif.'
_cod_original_sg_symbol_H-M 'C 2/c'
_cod_database_code 7706216
_shelx_shelxl_version_number 2018/3
_shelx_space_group_comment
;
The symmetry employed for this shelxl refinement is uniquely defined
by the following loop, which should always be used as a source of
symmetry information in preference to the above space-group names.
They are only intended as comments.
;

loop_
_space_group_symop_operation_xyz
'x, y, z'
'-x, y, -z+1/2'
'x+1/2, y+1/2, z'
'-x+1/2, y+1/2, -z+1/2'
'-x, -y, -z'
'x, -y, z-1/2'
'-x+1/2, -y+1/2, -z'
'x+1/2, -y+1/2, z-1/2'

loop_
_atom_site_label
_atom_site_type_symbol
_atom_site_fract_x
_atom_site_fract_y
_atom_site_fract_z
_atom_site_U_iso_or_equiv
_atom_site_adp_type
_atom_site_occupancy
_atom_site_site_symmetry_order
_atom_site_calc_flag
_atom_site_refinement_flags_posn
_atom_site_refinement_flags_adp
_atom_site_refinement_flags_occupancy
_atom_site_disorder_assembly
_atom_site_disorder_group
Ag1 Ag 0.35041(3) 0.71441(9) -0.12339(4) 0.0570(3) Uani 1 1 d . . . . .
Ag2 Ag 0.25894(13) 0.7554(4) -0.05208(16) 0.1291(14) Uani 0.5 1 d . . P . .
C1 C 0.5428(3) 0.6385(9) -0.1384(4) 0.035(2) Uani 1 1 d . . . . .
C2 C 0.5024(3) 0.5855(9) -0.1365(4) 0.034(2) Uani 1 1 d . . . . .
C3 C 0.4640(3) 0.6439(9) -0.1338(4) 0.038(2) Uani 1 1 d . . . . .
C4 C 0.4658(3) 0.7499(9) -0.1275(4) 0.035(2) Uani 1 1 d . . . . .
H4 H 0.439642 0.787249 -0.125871 0.041 Uiso 1 1 calc R U . . .
C5 C 0.5051(4) 0.8034(10) -0.1233(4) 0.044(3) Uani 1 1 d . . . . .
C6 C 0.5432(3) 0.7450(10) -0.1312(4) 0.041(3) Uani 1 1 d . . . . .
H6 H 0.570069 0.779557 -0.131724 0.049 Uiso 1 1 calc R U . . .
C7 C 0.5076(4) 0.9191(10) -0.1101(6) 0.055(3) Uani 1 1 d . . . . .
C8 C 0.4626(5) 0.9659(12) -0.0998(8) 0.093(6) Uani 1 1 d . . . . .
H8A H 0.448843 0.928867 -0.071184 0.140 Uiso 1 1 calc R U . . .
H8B H 0.465830 1.038098 -0.090175 0.140 Uiso 1 1 calc R U . . .
H8C H 0.444771 0.960398 -0.131399 0.140 Uiso 1 1 calc R U . . .
C9 C 0.5292(6) 0.9782(12) -0.1553(7) 0.085(5) Uani 1 1 d . . . . .
H9A H 0.557669 0.948917 -0.161970 0.127 Uiso 1 1 calc R U . . .
H9B H 0.511263 0.972646 -0.186869 0.127 Uiso 1 1 calc R U . . .
H9C H 0.532323 1.050347 -0.145645 0.127 Uiso 1 1 calc R U . . .
C10 C 0.5346(5) 0.9362(14) -0.0590(7) 0.088(6) Uani 1 1 d . . . . .
H10A H 0.563497 0.907861 -0.063427 0.132 Uiso 1 1 calc R U . . .
H10B H 0.536652 1.009623 -0.051744 0.132 Uiso 1 1 calc R U . . .
H10C H 0.520420 0.901876 -0.029821 0.132 Uiso 1 1 calc R U . . .
C11 C 0.4099(4) 0.5187(10) -0.1968(4) 0.041(3) Uani 1 1 d . . . . .
C12 C 0.4100(3) 0.5698(9) -0.2458(4) 0.036(2) Uani 1 1 d . . . . .
C13 C 0.4089(3) 0.5110(9) -0.2927(4) 0.038(2) Uani 1 1 d . . . . .
C14 C 0.4058(3) 0.4015(10) -0.2878(4) 0.041(3) Uani 1 1 d . . . . .
H14 H 0.405094 0.361503 -0.318715 0.049 Uiso 1 1 calc R U . . .
C15 C 0.4037(4) 0.3510(10) -0.2393(5) 0.044(3) Uani 1 1 d . . . . .
C16 C 0.4056(4) 0.4131(10) -0.1948(5) 0.047(3) Uani 1 1 d . . . . .
H16 H 0.403897 0.381358 -0.161504 0.057 Uiso 1 1 calc R U . . .
C17 C 0.4005(6) 0.2346(12) -0.2355(6) 0.076(4) Uani 1 1 d . U . . .
C18 C 0.3934(7) 0.1928(17) -0.1819(8) 0.111(6) Uani 1 1 d . U . . .
H18A H 0.375529 0.240397 -0.162076 0.166 Uiso 1 1 calc R U . . .
H18B H 0.378780 0.126527 -0.184567 0.166 Uiso 1 1 calc R U . . .
H18C H 0.421197 0.183931 -0.164042 0.166 Uiso 1 1 calc R U . . .
C19 C 0.4260(8) 0.1763(19) -0.2709(9) 0.131(7) Uani 1 1 d . U . . .
H19A H 0.427978 0.212677 -0.304264 0.196 Uiso 1 1 calc R U . . .
H19B H 0.454979 0.166777 -0.256149 0.196 Uiso 1 1 calc R U . . .
H19C H 0.412562 0.109373 -0.276673 0.196 Uiso 1 1 calc R U . . .
C20 C 0.3537(10) 0.201(3) -0.2594(12) 0.199(13) Uani 1 1 d . U . . .
H20A H 0.330866 0.234801 -0.239518 0.298 Uiso 1 1 calc R U . . .
H20B H 0.351672 0.222221 -0.296050 0.298 Uiso 1 1 calc R U . . .
H20C H 0.350418 0.126966 -0.256879 0.298 Uiso 1 1 calc R U . . .
C21 C 0.3698(4) 0.7259(9) -0.2587(5) 0.043(3) Uani 1 1 d . . . . .
H21A H 0.346290 0.689089 -0.240828 0.051 Uiso 1 1 calc R U . . .
H21B H 0.364044 0.724557 -0.296762 0.051 Uiso 1 1 calc R U . . .
C22 C 0.3729(4) 0.8372(9) -0.2389(6) 0.058(4) Uani 1 1 d . . . . .
H22A H 0.397294 0.871570 -0.256217 0.069 Uiso 1 1 calc R U . . .
H22B H 0.379024 0.836564 -0.200850 0.069 Uiso 1 1 calc R U . . .
C23 C 0.2886(4) 0.8566(10) -0.2052(5) 0.050(3) Uani 1 1 d . . . . .
C24 C 0.2209(5) 0.9442(12) -0.2440(6) 0.072(4) Uani 1 1 d . . . . .
H24A H 0.190343 0.942166 -0.234926 0.108 Uiso 1 1 calc R U . . .
H24B H 0.231507 1.014545 -0.241256 0.108 Uiso 1 1 calc R U . . .
H24C H 0.224467 0.919693 -0.279882 0.108 Uiso 1 1 calc R U . . .
C25 C 0.4868(5) 0.4329(14) -0.0894(6) 0.078(5) Uani 1 1 d . . . . .
H25A H 0.468762 0.483071 -0.070670 0.094 Uiso 1 1 calc R U . . .
H25B H 0.468431 0.373197 -0.097968 0.094 Uiso 1 1 calc R U . . .
C26 C 0.5206(5) 0.4005(16) -0.0556(6) 0.090(6) Uani 1 1 d . . . . .
H26A H 0.508346 0.379947 -0.021694 0.108 Uiso 1 1 calc R U . . .
H26B H 0.540458 0.458545 -0.049220 0.108 Uiso 1 1 calc R U . . .
C27 C 0.4083(4) 0.7281(10) 0.0348(5) 0.048(3) Uani 1 1 d . . . . .
C28 C 0.3542(5) 0.8242(11) 0.0927(5) 0.071(4) Uani 1 1 d . . . . .
H28A H 0.326637 0.857735 0.085283 0.106 Uiso 1 1 calc R U . . .
H28B H 0.349971 0.769236 0.118156 0.106 Uiso 1 1 calc R U . . .
H28C H 0.374637 0.874297 0.106991 0.106 Uiso 1 1 calc R U . . .
N1 N 0.2958(4) 0.7933(9) -0.1650(4) 0.057(3) Uani 1 1 d . . . . .
N2 N 0.2560(4) 0.7766(13) -0.1421(6) 0.091(5) Uani 1 1 d . . . . .
N3 N 0.2255(5) 0.8263(14) -0.1672(6) 0.103(5) Uani 1 1 d . . . . .
N4 N 0.2459(4) 0.8771(9) -0.2074(5) 0.058(3) Uani 1 1 d . . . . .
N5 N 0.4086(3) 0.6943(9) -0.0148(4) 0.055(3) Uani 1 1 d . . . . .
N6 N 0.3690(4) 0.7265(10) -0.0348(4) 0.063(3) Uani 1 1 d . . . . .
N7 N 0.3477(4) 0.7786(9) -0.0013(4) 0.054(3) Uani 1 1 d . . . . .
N8 N 0.3713(3) 0.7814(7) 0.0447(4) 0.045(2) Uani 1 1 d . . . . .
O1 O 0.5010(3) 0.4786(6) -0.1375(3) 0.050(2) Uani 1 1 d . . . . .
O2 O 0.4114(2) 0.6783(6) -0.2467(3) 0.0441(19) Uani 1 1 d . . . . .
O3 O 0.3050(3) 0.5320(7) -0.1341(4) 0.070(3) Uani 1 1 d . . . . .
O4 O 0.2908(4) 0.5161(10) -0.0264(4) 0.099(4) Uani 1 1 d . . . . .
O5 O 0.2265(3) 0.4585(7) -0.0949(4) 0.064(3) Uani 1 1 d . . . . .
O6 O 0.3411(4) 0.3721(10) -0.0710(4) 0.096(4) Uani 1 1 d . . . . .
O7 O 0.2795(3) 0.3213(7) -0.1364(4) 0.058(2) Uani 1 1 d . . . . .
O8 O 0.2471(3) 0.1756(9) -0.2042(4) 0.076(3) Uani 1 1 d . . . . .
O9 O 0.2959(3) 0.1163(9) -0.1174(5) 0.094(4) Uani 1 1 d . . . . .
O10 O 0.1966(3) 0.2784(7) -0.1288(4) 0.062(2) Uani 1 1 d . . . . .
O11 O 0.2115(3) 0.0859(9) -0.1127(5) 0.097(4) Uani 1 1 d . . . . .
O12 O 0.1794(3) -0.0915(7) -0.0696(4) 0.062(3) Uani 1 1 d . . . . .
O13 O 0.1538(4) 0.0941(10) -0.0314(4) 0.092(4) Uani 1 1 d . . . . .
O14 O 0.0825(3) 0.1817(9) 0.0216(4) 0.072(3) Uani 1 1 d . . . . .
O15 O 0.1370(4) 0.2859(8) -0.0493(4) 0.087(4) Uani 1 1 d . . . . .
O16 O 0.1428(4) 0.3305(8) 0.0521(4) 0.088(4) Uani 1 1 d . . . . .
O17 O 0.1503(3) 0.5419(8) 0.0788(4) 0.068(3) Uani 1 1 d . . . . .
O18 O 0.2351(3) 0.5190(9) 0.0488(5) 0.092(4) Uani 1 1 d . . . . .
O19 O 0.1701(4) 0.4633(8) -0.0199(4) 0.084(4) Uani 1 1 d . . . . .
O20 O 0.2152(4) 0.1638(12) 0.0139(5) 0.036(3) Uani 0.5 1 d . U P . .
O20' O 0.2957(4) 0.1960(11) 0.0066(5) 0.031(3) Uiso 0.5 1 d . . P . .
O21 O 0.1390(3) 0.4380(7) -0.1251(4) 0.069(3) Uani 1 1 d . . . . .
O22' O 0.2540(4) 0.1674(10) -0.0451(5) 0.030(3) Uiso 0.5 1 d . . P . .
O22 O 0.2583(4) 0.2034(11) 0.0516(5) 0.037(3) Uani 0.5 1 d . U P . .
P1 P 0.250000 0.250000 0.000000 0.0350(9) Uani 1 2 d S U P . .
S1 S 0.41113(9) 0.5845(2) -0.13476(11) 0.0412(7) Uani 1 1 d . . . . .
S2 S 0.59288(9) 0.5690(3) -0.14293(11) 0.0423(7) Uani 1 1 d . . . . .
S3 S 0.32370(13) 0.9109(3) -0.25115(17) 0.0674(10) Uani 1 1 d . . . . .
S4 S 0.44784(13) 0.7111(4) 0.08382(15) 0.0733(12) Uani 1 1 d . . . . .
Mo1 Mo 0.17346(3) 0.37610(9) -0.08462(4) 0.0437(3) Uani 1 1 d . . . . .
Mo2 Mo 0.18265(4) 0.45209(9) 0.05125(5) 0.0515(3) Uani 1 1 d . . . . .
Mo3 Mo 0.13525(3) 0.20780(10) 0.01714(5) 0.0513(3) Uani 1 1 d . . . . .
Mo4 Mo 0.28657(3) 0.44500(9) -0.08992(4) 0.0437(3) Uani 1 1 d . . . . .
Mo5 Mo 0.25043(3) 0.19683(9) -0.13955(4) 0.0426(3) Uani 1 1 d . . . . .
Mo6 Mo 0.20092(4) 0.01880(9) -0.05043(5) 0.0541(3) Uani 1 1 d . . . . .

loop_
_atom_site_aniso_label
_atom_site_aniso_U_11
_atom_site_aniso_U_22
_atom_site_aniso_U_33
_atom_site_aniso_U_23
_atom_site_aniso_U_13
_atom_site_aniso_U_12
Ag1 0.0466(5) 0.0750(7) 0.0491(6) 0.0077(5) -0.0055(4) -0.0050(5)
Ag2 0.111(3) 0.155(4) 0.123(3) -0.009(3) 0.040(2) 0.028(3)
C1 0.033(5) 0.050(7) 0.023(5) -0.002(5) 0.008(4) 0.000(5)
C2 0.034(5) 0.041(6) 0.028(5) -0.003(5) 0.006(4) -0.006(5)
C3 0.029(5) 0.050(7) 0.036(6) 0.005(5) 0.003(4) -0.003(5)
C4 0.031(5) 0.046(6) 0.027(5) 0.005(5) 0.006(4) 0.008(5)
C5 0.033(6) 0.058(7) 0.039(6) -0.010(6) -0.002(5) -0.013(6)
C6 0.027(5) 0.058(7) 0.039(6) -0.003(6) 0.004(5) -0.009(5)
C7 0.029(6) 0.050(7) 0.085(10) -0.010(7) 0.013(6) -0.008(6)
C8 0.049(9) 0.048(9) 0.18(2) -0.029(11) 0.010(11) 0.002(7)
C9 0.102(14) 0.053(9) 0.099(13) 0.001(9) 0.015(11) 0.001(9)
C10 0.062(10) 0.083(12) 0.119(15) -0.037(11) -0.018(10) 0.007(9)
C11 0.032(6) 0.051(7) 0.040(6) -0.001(5) 0.011(5) -0.007(5)
C12 0.023(5) 0.048(7) 0.038(6) -0.002(5) 0.001(4) 0.001(5)
C13 0.026(5) 0.046(6) 0.042(6) 0.005(5) 0.003(4) -0.012(5)
C14 0.032(5) 0.057(7) 0.033(6) -0.005(5) 0.006(4) -0.006(5)
C15 0.037(6) 0.053(7) 0.043(6) 0.000(6) 0.006(5) 0.002(6)
C16 0.048(7) 0.059(8) 0.036(6) 0.012(6) 0.003(5) -0.014(6)
C17 0.106(10) 0.056(8) 0.067(8) -0.010(7) 0.032(8) 0.002(8)
C18 0.112(6) 0.110(6) 0.110(6) 0.000(2) 0.003(2) 0.000(2)
C19 0.132(7) 0.130(7) 0.131(7) 0.000(2) 0.003(2) 0.001(2)
C20 0.199(13) 0.198(13) 0.199(13) 0.000(2) 0.002(2) 0.000(2)
C21 0.040(6) 0.036(6) 0.052(7) -0.001(5) 0.003(5) -0.005(5)
C22 0.052(8) 0.039(7) 0.083(10) 0.007(7) 0.015(7) -0.016(6)
C23 0.067(9) 0.046(7) 0.035(6) -0.021(6) 0.007(6) 0.005(6)
C24 0.074(10) 0.076(10) 0.066(9) 0.000(8) -0.003(8) 0.030(9)
C25 0.074(11) 0.079(11) 0.083(11) 0.021(9) 0.016(9) 0.006(9)
C26 0.068(10) 0.152(18) 0.050(8) 0.001(10) 0.025(8) 0.044(11)
C27 0.048(7) 0.044(7) 0.052(7) 0.018(6) -0.001(6) 0.001(6)
C28 0.101(12) 0.058(9) 0.053(8) -0.017(7) 0.000(8) 0.022(8)
N1 0.058(7) 0.069(8) 0.044(6) -0.002(6) 0.008(5) 0.015(6)
N2 0.065(9) 0.130(13) 0.078(9) 0.024(9) 0.032(7) 0.034(9)
N3 0.071(9) 0.145(15) 0.093(11) 0.022(11) 0.025(8) 0.044(10)
N4 0.049(6) 0.069(8) 0.057(7) -0.005(6) 0.010(5) 0.018(6)
N5 0.052(6) 0.078(8) 0.036(5) 0.010(5) -0.002(5) 0.016(6)
N6 0.063(7) 0.076(8) 0.051(7) 0.004(6) -0.006(6) 0.020(7)
N7 0.058(7) 0.052(7) 0.051(6) 0.006(5) -0.007(5) 0.011(5)
N8 0.054(6) 0.033(5) 0.049(6) 0.002(5) -0.005(5) 0.004(5)
O1 0.049(5) 0.044(5) 0.056(5) 0.000(4) 0.013(4) -0.001(4)
O2 0.034(4) 0.050(5) 0.049(5) 0.003(4) 0.010(3) -0.008(4)
O3 0.064(6) 0.060(6) 0.087(7) 0.023(5) 0.023(5) -0.019(5)
O4 0.109(9) 0.119(10) 0.066(7) -0.035(7) -0.044(6) 0.063(8)
O5 0.041(5) 0.058(6) 0.094(7) -0.014(5) 0.010(5) -0.012(4)
O6 0.101(9) 0.121(10) 0.065(7) -0.041(7) -0.032(6) 0.051(8)
O7 0.043(5) 0.055(5) 0.076(6) -0.013(5) 0.009(4) -0.020(4)
O8 0.063(6) 0.118(9) 0.048(5) -0.025(6) 0.006(5) -0.028(6)
O9 0.040(5) 0.094(8) 0.149(11) 0.082(8) 0.002(6) -0.017(5)
O10 0.048(5) 0.057(6) 0.081(7) -0.009(5) 0.013(5) -0.022(4)
O11 0.037(5) 0.097(8) 0.157(11) 0.085(8) -0.005(6) -0.021(5)
O12 0.074(6) 0.050(5) 0.062(6) 0.000(5) 0.000(5) -0.027(5)
O13 0.101(9) 0.111(9) 0.063(6) -0.028(6) -0.035(6) 0.056(7)
O14 0.026(4) 0.114(9) 0.076(7) 0.022(6) 0.000(4) -0.017(5)
O15 0.136(10) 0.066(7) 0.059(6) -0.003(5) 0.044(6) -0.050(7)
O16 0.132(10) 0.075(7) 0.058(6) -0.014(5) 0.037(6) -0.055(7)
O17 0.072(7) 0.059(6) 0.072(6) 0.011(5) 0.028(5) 0.011(5)
O18 0.034(5) 0.087(8) 0.154(11) 0.084(8) 0.002(6) -0.007(5)
O19 0.120(9) 0.073(7) 0.060(6) -0.006(5) 0.029(6) -0.055(7)
O20 0.025(5) 0.044(6) 0.037(5) 0.016(5) -0.003(5) -0.011(5)
O21 0.058(6) 0.055(6) 0.093(7) 0.009(5) -0.033(5) 0.006(5)
O22 0.034(5) 0.041(6) 0.036(5) 0.017(5) -0.010(5) -0.013(5)
P1 0.0261(18) 0.040(2) 0.039(2) 0.0083(17) 0.0001(16) -0.0107(16)
S1 0.0322(14) 0.0544(18) 0.0371(14) -0.0040(13) 0.0052(11) -0.0132(13)
S2 0.0300(13) 0.0618(19) 0.0350(14) -0.0028(14) 0.0004(11) 0.0066(13)
S3 0.070(2) 0.054(2) 0.078(3) 0.0154(19) 0.011(2) 0.0045(19)
S4 0.060(2) 0.106(3) 0.054(2) 0.016(2) -0.0127(17) 0.016(2)
Mo1 0.0369(5) 0.0520(6) 0.0421(5) 0.0145(5) -0.0055(4) -0.0066(5)
Mo2 0.0434(6) 0.0442(6) 0.0670(7) 0.0053(6) 0.0157(5) -0.0038(5)
Mo3 0.0265(5) 0.0699(8) 0.0576(7) -0.0021(6) 0.0037(4) -0.0150(5)
Mo4 0.0462(6) 0.0474(6) 0.0374(5) 0.0120(5) -0.0012(4) -0.0133(5)
Mo5 0.0423(5) 0.0495(6) 0.0361(5) 0.0104(5) -0.0013(4) -0.0133(5)
Mo6 0.0491(6) 0.0418(6) 0.0711(8) -0.0008(6) -0.0151(6) -0.0155(5)

loop_
_atom_type_symbol
_atom_type_description
_atom_type_scat_dispersion_real
_atom_type_scat_dispersion_imag
_atom_type_scat_source
C C 0.0033 0.0016 'International Tables Vol C Tables 4.2.6.8 and 6.1.1.4'
H H 0.0000 0.0000 'International Tables Vol C Tables 4.2.6.8 and 6.1.1.4'
N N 0.0061 0.0033 'International Tables Vol C Tables 4.2.6.8 and 6.1.1.4'
O O 0.0106 0.0060 'International Tables Vol C Tables 4.2.6.8 and 6.1.1.4'
P P 0.1023 0.0942 'International Tables Vol C Tables 4.2.6.8 and 6.1.1.4'
S S 0.1246 0.1234 'International Tables Vol C Tables 4.2.6.8 and 6.1.1.4'
Mo Mo -1.6832 0.6857 'International Tables Vol C Tables 4.2.6.8 and 6.1.1.4'
Ag Ag -0.8971 1.1015 'International Tables Vol C Tables 4.2.6.8 and 6.1.1.4'

loop_
_geom_angle_atom_site_label_1
_geom_angle_atom_site_label_2
_geom_angle_atom_site_label_3
_geom_angle
_geom_angle_site_symmetry_1
_geom_angle_site_symmetry_3
_geom_angle_publ_flag
N1 Ag1 N6 127.3(4) . . ?
N1 Ag1 S1 143.7(3) . . ?
N6 Ag1 S1 88.9(3) . . ?
N1 Ag1 Ag2 63.6(3) . . ?
N6 Ag1 Ag2 70.8(3) . . ?
S1 Ag1 Ag2 141.17(11) . . ?
N2 Ag2 Ag2 165.5(4) . 7_565 ?
N2 Ag2 Ag1 61.0(3) . . ?
Ag2 Ag2 Ag1 133.5(2) 7_565 . ?
C6 C1 C2 118.8(10) . . ?
C6 C1 S2 120.0(8) . . ?
C2 C1 S2 120.9(9) . . ?
O1 C2 C3 120.9(10) . . ?
O1 C2 C1 120.6(10) . . ?
C3 C2 C1 118.5(10) . . ?
C4 C3 C2 120.4(10) . . ?
C4 C3 S1 117.6(8) . . ?
C2 C3 S1 121.9(9) . . ?
C3 C4 C5 122.4(10) . . ?
C3 C4 H4 118.8 . . ?
C5 C4 H4 118.8 . . ?
C4 C5 C6 116.3(11) . . ?
C4 C5 C7 122.8(11) . . ?
C6 C5 C7 120.9(10) . . ?
C1 C6 C5 122.9(10) . . ?
C1 C6 H6 118.6 . . ?
C5 C6 H6 118.6 . . ?
C8 C7 C9 109.1(13) . . ?
C8 C7 C5 112.2(10) . . ?
C9 C7 C5 110.1(11) . . ?
C8 C7 C10 106.1(13) . . ?
C9 C7 C10 108.8(12) . . ?
C5 C7 C10 110.4(12) . . ?
C7 C8 H8A 109.5 . . ?
C7 C8 H8B 109.5 . . ?
H8A C8 H8B 109.5 . . ?
C7 C8 H8C 109.5 . . ?
H8A C8 H8C 109.5 . . ?
H8B C8 H8C 109.5 . . ?
C7 C9 H9A 109.5 . . ?
C7 C9 H9B 109.5 . . ?
H9A C9 H9B 109.5 . . ?
C7 C9 H9C 109.5 . . ?
H9A C9 H9C 109.5 . . ?
H9B C9 H9C 109.5 . . ?
C7 C10 H10A 109.5 . . ?
C7 C10 H10B 109.5 . . ?
H10A C10 H10B 109.5 . . ?
C7 C10 H10C 109.5 . . ?
H10A C10 H10C 109.5 . . ?
H10B C10 H10C 109.5 . . ?
C16 C11 C12 120.1(11) . . ?
C16 C11 S1 116.2(9) . . ?
C12 C11 S1 123.5(9) . . ?
O2 C12 C11 118.9(10) . . ?
O2 C12 C13 121.7(10) . . ?
C11 C12 C13 119.4(11) . . ?
C12 C13 C14 117.5(10) . . ?
C12 C13 S2 122.7(9) . 2_654 ?
C14 C13 S2 119.6(9) . 2_654 ?
C15 C14 C13 123.2(11) . . ?
C15 C14 H14 118.4 . . ?
C13 C14 H14 118.4 . . ?
C16 C15 C14 116.4(12) . . ?
C16 C15 C17 121.8(12) . . ?
C14 C15 C17 121.8(12) . . ?
C11 C16 C15 123.3(11) . . ?
C11 C16 H16 118.3 . . ?
C15 C16 H16 118.3 . . ?
C19 C17 C18 118.4(18) . . ?
C19 C17 C15 117.0(16) . . ?
C18 C17 C15 115.7(14) . . ?
C19 C17 C20 96.7(18) . . ?
C18 C17 C20 96.1(17) . . ?
C15 C17 C20 107.4(17) . . ?
C17 C18 H18A 109.5 . . ?
C17 C18 H18B 109.5 . . ?
H18A C18 H18B 109.5 . . ?
C17 C18 H18C 109.5 . . ?
H18A C18 H18C 109.5 . . ?
H18B C18 H18C 109.5 . . ?
C17 C19 H19A 109.5 . . ?
C17 C19 H19B 109.5 . . ?
H19A C19 H19B 109.5 . . ?
C17 C19 H19C 109.5 . . ?
H19A C19 H19C 109.5 . . ?
H19B C19 H19C 109.5 . . ?
C17 C20 H20A 109.5 . . ?
C17 C20 H20B 109.5 . . ?
H20A C20 H20B 109.5 . . ?
C17 C20 H20C 109.5 . . ?
H20A C20 H20C 109.5 . . ?
H20B C20 H20C 109.5 . . ?
O2 C21 C22 106.3(9) . . ?
O2 C21 H21A 110.5 . . ?
C22 C21 H21A 110.5 . . ?
O2 C21 H21B 110.5 . . ?
C22 C21 H21B 110.5 . . ?
H21A C21 H21B 108.7 . . ?
C21 C22 S3 113.0(9) . . ?
C21 C22 H22A 109.0 . . ?
S3 C22 H22A 109.0 . . ?
C21 C22 H22B 109.0 . . ?
S3 C22 H22B 109.0 . . ?
H22A C22 H22B 107.8 . . ?
N1 C23 N4 108.1(12) . . ?
N1 C23 S3 131.6(11) . . ?
N4 C23 S3 120.3(11) . . ?
N4 C24 H24A 109.5 . . ?
N4 C24 H24B 109.5 . . ?
H24A C24 H24B 109.5 . . ?
N4 C24 H24C 109.5 . . ?
H24A C24 H24C 109.5 . . ?
H24B C24 H24C 109.5 . . ?
C26 C25 O1 114.4(14) . . ?
C26 C25 H25A 108.7 . . ?
O1 C25 H25A 108.7 . . ?
C26 C25 H25B 108.7 . . ?
O1 C25 H25B 108.7 . . ?
H25A C25 H25B 107.6 . . ?
C25 C26 S4 112.2(13) . 5_665 ?
C25 C26 H26A 109.2 . . ?
S4 C26 H26A 109.2 5_665 . ?
C25 C26 H26B 109.2 . . ?
S4 C26 H26B 109.2 5_665 . ?
H26A C26 H26B 107.9 . . ?
N5 C27 N8 110.7(11) . . ?
N5 C27 S4 128.4(10) . . ?
N8 C27 S4 120.9(10) . . ?
N8 C28 H28A 109.5 . . ?
N8 C28 H28B 109.5 . . ?
H28A C28 H28B 109.5 . . ?
N8 C28 H28C 109.5 . . ?
H28A C28 H28C 109.5 . . ?
H28B C28 H28C 109.5 . . ?
C23 N1 N2 106.2(11) . . ?
C23 N1 Ag1 140.2(10) . . ?
N2 N1 Ag1 113.5(9) . . ?
N3 N2 N1 110.9(13) . . ?
N3 N2 Ag2 124.5(11) . . ?
N1 N2 Ag2 114.3(10) . . ?
N2 N3 N4 105.6(13) . . ?
C23 N4 N3 109.2(12) . . ?
C23 N4 C24 130.2(13) . . ?
N3 N4 C24 120.6(12) . . ?
C27 N5 N6 103.5(10) . . ?
N7 N6 N5 112.0(11) . . ?
N7 N6 Ag1 124.0(8) . . ?
N5 N6 Ag1 122.9(8) . . ?
N6 N7 N8 108.1(10) . . ?
C27 N8 N7 105.6(10) . . ?
C27 N8 C28 131.6(11) . . ?
N7 N8 C28 122.5(11) . . ?
C2 O1 C25 114.1(10) . . ?
C12 O2 C21 113.7(8) . . ?
Mo4 O4 Mo6 137.2(7) . 7 ?
Mo4 O5 Mo1 139.8(6) . . ?
Mo3 O6 Mo4 140.2(7) 7 . ?
Mo5 O7 Mo4 140.8(5) . . ?
Mo5 O9 Mo2 138.9(7) . 7 ?
Mo1 O10 Mo5 141.0(5) . . ?
Mo6 O11 Mo5 138.4(7) . . ?
Mo6 O13 Mo3 142.3(6) . . ?
Mo1 O15 Mo3 139.4(7) . . ?
Mo3 O16 Mo2 138.8(6) . . ?
Mo2 O18 Mo6 137.7(6) . 7 ?
Mo2 O19 Mo1 138.3(7) . . ?
P1 O20 O22 52.5(6) . . ?
P1 O20 Mo4 128.0(7) . 7 ?
O22 O20 Mo4 75.5(7) . 7 ?
P1 O20 Mo6 119.5(7) . . ?
O22 O20 Mo6 135.7(9) . . ?
Mo4 O20 Mo6 94.5(5) 7 . ?
P1 O20 Mo3 120.4(8) . . ?
O22 O20 Mo3 131.7(10) . . ?
Mo4 O20 Mo3 94.4(5) 7 . ?
Mo6 O20 Mo3 91.5(4) . . ?
P1 O20' O22 54.2(6) . . ?
P1 O20' Mo1 127.7(7) . 7 ?
O22 O20' Mo1 73.7(7) . 7 ?
P1 O20' Mo2 121.2(7) . 7 ?
O22 O20' Mo2 130.4(9) . 7 ?
Mo1 O20' Mo2 94.6(5) 7 7 ?
P1 O20' Mo3 120.2(7) . 7 ?
O22 O20' Mo3 137.2(9) . 7 ?
Mo1 O20' Mo3 93.6(4) 7 7 ?
Mo2 O20' Mo3 90.4(4) 7 7 ?
P1 O22' O22 52.4(6) . 7 ?
P1 O22' Mo5 127.5(7) . . ?
O22 O22' Mo5 75.2(7) 7 . ?
P1 O22' Mo2 122.4(7) . 7 ?
O22 O22' Mo2 140.1(9) 7 7 ?
Mo5 O22' Mo2 93.6(5) . 7 ?
P1 O22' Mo6 120.1(7) . . ?
O22 O22' Mo6 126.4(8) 7 . ?
Mo5 O22' Mo6 92.5(4) . . ?
Mo2 O22' Mo6 91.6(4) 7 . ?
P1 O22 O20' 61.0(7) . . ?
P1 O22 O20 59.7(7) . . ?
O20' O22 O20 98.0(10) . . ?
P1 O22 O22' 58.5(7) . 7 ?
O20' O22 O22' 98.4(10) . 7 ?
O20 O22 O22' 94.0(9) . 7 ?
P1 O22 Mo1 127.9(8) . 7 ?
O20' O22 Mo1 67.1(7) . 7 ?
O20 O22 Mo1 135.7(10) . 7 ?
O22' O22 Mo1 128.4(8) 7 7 ?
O22 P1 O22 180.0 . 7 ?
O22 P1 O22' 110.9(8) . . ?
O22 P1 O22' 69.1(8) 7 . ?
O22 P1 O22' 69.1(8) . 7 ?
O22 P1 O22' 110.9(8) 7 7 ?
O22' P1 O22' 180.0 . 7 ?
O22 P1 O20' 64.8(7) . . ?
O22 P1 O20' 115.2(7) 7 . ?
O22' P1 O20' 72.5(7) . . ?
O22' P1 O20' 107.5(7) 7 . ?
O22 P1 O20' 115.2(7) . 7 ?
O22 P1 O20' 64.8(7) 7 7 ?
O22' P1 O20' 107.5(7) . 7 ?
O22' P1 O20' 72.5(7) 7 7 ?
O20' P1 O20' 180.0 . 7 ?
O22 P1 O20 67.8(7) . . ?
O22 P1 O20 112.2(7) 7 . ?
O22' P1 O20 75.0(7) . . ?
O22' P1 O20 105.0(7) 7 . ?
O20' P1 O20 105.4(7) . . ?
O20' P1 O20 74.6(7) 7 . ?
O22 P1 O20 112.2(7) . 7 ?
O22 P1 O20 67.8(7) 7 7 ?
O22' P1 O20 105.0(7) . 7 ?
O22' P1 O20 75.0(7) 7 7 ?
O20' P1 O20 74.6(7) . 7 ?
O20' P1 O20 105.4(7) 7 7 ?
O20 P1 O20 180.0 . 7 ?
C11 S1 C3 103.1(5) . . ?
C11 S1 Ag1 114.1(4) . . ?
C3 S1 Ag1 112.4(4) . . ?
C1 S2 C13 104.5(5) . 2_654 ?
C23 S3 C22 101.2(6) . . ?
C27 S4 C26 100.6(7) . 5_665 ?
O21 Mo1 O10 101.6(5) . . ?
O21 Mo1 O15 102.4(5) . . ?
O10 Mo1 O15 95.8(4) . . ?
O21 Mo1 O5 100.3(5) . . ?
O10 Mo1 O5 88.1(4) . . ?
O15 Mo1 O5 155.6(5) . . ?
O21 Mo1 O19 101.3(5) . . ?
O10 Mo1 O19 156.2(5) . . ?
O15 Mo1 O19 85.6(4) . . ?
O5 Mo1 O19 81.5(4) . . ?
O21 Mo1 O20' 160.8(5) . 7 ?
O10 Mo1 O20' 94.8(5) . 7 ?
O15 Mo1 O20' 65.8(5) . 7 ?
O5 Mo1 O20' 89.9(4) . 7 ?
O19 Mo1 O20' 64.0(5) . 7 ?
O21 Mo1 O22 159.5(5) . 7 ?
O10 Mo1 O22 65.7(5) . 7 ?
O15 Mo1 O22 95.1(5) . 7 ?
O5 Mo1 O22 64.5(4) . 7 ?
O19 Mo1 O22 90.5(5) . 7 ?
O20' Mo1 O22 39.2(5) 7 7 ?
O17 Mo2 O18 102.2(5) . . ?
O17 Mo2 O19 103.5(5) . . ?
O18 Mo2 O19 95.9(5) . . ?
O17 Mo2 O16 100.0(5) . . ?
O18 Mo2 O16 156.1(5) . . ?
O19 Mo2 O16 87.2(4) . . ?
O17 Mo2 O9 98.5(5) . 7 ?
O18 Mo2 O9 87.4(4) . 7 ?
O19 Mo2 O9 156.5(6) . 7 ?
O16 Mo2 O9 80.8(5) . 7 ?
O17 Mo2 O22' 156.6(5) . 7 ?
O18 Mo2 O22' 66.6(5) . 7 ?
O19 Mo2 O22' 98.2(5) . 7 ?
O16 Mo2 O22' 89.5(5) . 7 ?
O9 Mo2 O22' 61.8(5) 7 7 ?
O17 Mo2 O20' 158.6(5) . 7 ?
O18 Mo2 O20' 95.8(5) . 7 ?
O19 Mo2 O20' 62.8(5) . 7 ?
O16 Mo2 O20' 64.6(4) . 7 ?
O9 Mo2 O20' 93.7(5) 7 7 ?
O22' Mo2 O20' 43.7(4) 7 7 ?
O14 Mo3 O16 105.2(6) . . ?
O14 Mo3 O6 102.2(5) . 7 ?
O16 Mo3 O6 94.6(5) . 7 ?
O14 Mo3 O15 101.4(5) . . ?
O16 Mo3 O15 87.9(4) . . ?
O6 Mo3 O15 154.7(5) 7 . ?
O14 Mo3 O13 100.2(5) . . ?
O16 Mo3 O13 153.9(5) . . ?
O6 Mo3 O13 86.0(4) 7 . ?
O15 Mo3 O13 80.9(5) . . ?
O14 Mo3 O20 155.1(5) . . ?
O16 Mo3 O20 95.4(5) . . ?
O6 Mo3 O20 61.6(5) 7 . ?
O15 Mo3 O20 93.1(5) . . ?
O13 Mo3 O20 62.0(5) . . ?
O14 Mo3 O20' 159.2(5) . 7 ?
O16 Mo3 O20' 65.7(5) . 7 ?
O6 Mo3 O20' 97.3(5) 7 7 ?
O15 Mo3 O20' 60.9(5) . 7 ?
O13 Mo3 O20' 88.3(5) . 7 ?
O20 Mo3 O20' 44.5(4) . 7 ?
O3 Mo4 O5 103.4(5) . . ?
O3 Mo4 O4 102.9(6) . . ?
O5 Mo4 O4 94.2(5) . . ?
O3 Mo4 O6 100.9(5) . . ?
O5 Mo4 O6 154.3(5) . . ?
O4 Mo4 O6 88.6(4) . . ?
O3 Mo4 O7 100.2(4) . . ?
O5 Mo4 O7 86.2(4) . . ?
O4 Mo4 O7 156.1(5) . . ?
O6 Mo4 O7 81.2(4) . . ?
O3 Mo4 O20 159.8(5) . 7 ?
O5 Mo4 O20 94.6(5) . 7 ?
O4 Mo4 O20 66.1(6) . 7 ?
O6 Mo4 O20 63.3(5) . 7 ?
O7 Mo4 O20 90.0(5) . 7 ?
O8 Mo5 O9 104.3(6) . . ?
O8 Mo5 O7 102.2(5) . . ?
O9 Mo5 O7 96.7(4) . . ?
O8 Mo5 O10 100.3(5) . . ?
O9 Mo5 O10 153.9(5) . . ?
O7 Mo5 O10 86.2(4) . . ?
O8 Mo5 O11 100.7(5) . . ?
O9 Mo5 O11 86.8(4) . . ?
O7 Mo5 O11 155.1(5) . . ?
O10 Mo5 O11 80.3(4) . . ?
O8 Mo5 O22' 161.5(5) . . ?
O9 Mo5 O22' 65.2(5) . . ?
O7 Mo5 O22' 94.5(4) . . ?
O10 Mo5 O22' 88.7(4) . . ?
O11 Mo5 O22' 64.6(5) . . ?
O12 Mo6 O13 103.1(6) . . ?
O12 Mo6 O11 103.4(5) . . ?
O13 Mo6 O11 97.1(5) . . ?
O12 Mo6 O4 97.9(5) . 7 ?
O13 Mo6 O4 87.5(5) . 7 ?
O11 Mo6 O4 156.5(5) . 7 ?
O12 Mo6 O18 100.5(5) . 7 ?
O13 Mo6 O18 154.3(5) . 7 ?
O11 Mo6 O18 87.3(4) . 7 ?
O4 Mo6 O18 79.2(5) 7 7 ?
O12 Mo6 O20 154.7(4) . . ?
O13 Mo6 O20 64.0(5) . . ?
O11 Mo6 O20 100.0(5) . . ?
O4 Mo6 O20 61.4(5) 7 . ?
O18 Mo6 O20 90.2(5) 7 . ?
O12 Mo6 O22' 159.2(5) . . ?
O13 Mo6 O22' 95.4(5) . . ?
O11 Mo6 O22' 64.2(5) . . ?
O4 Mo6 O22' 92.5(5) 7 . ?
O18 Mo6 O22' 63.7(4) 7 . ?
O20 Mo6 O22' 44.8(4) . . ?

loop_
_geom_bond_atom_site_label_1
_geom_bond_atom_site_label_2
_geom_bond_distance
_geom_bond_site_symmetry_2
_geom_bond_publ_flag
Ag1 N1 2.199(11) . ?
Ag1 N6 2.294(11) . ?
Ag1 S1 2.505(3) . ?
Ag1 Ag2 3.366(4) . ?
Ag2 N2 2.277(14) . ?
Ag2 Ag2 2.679(8) 7_565 ?
C1 C6 1.376(16) . ?
C1 C2 1.405(14) . ?
C1 S2 1.770(11) . ?
C2 O1 1.369(13) . ?
C2 C3 1.390(15) . ?
C3 C4 1.368(15) . ?
C3 S1 1.778(11) . ?
C4 C5 1.381(15) . ?
C4 H4 0.9300 . ?
C5 C6 1.396(16) . ?
C5 C7 1.522(17) . ?
C6 H6 0.9300 . ?
C7 C8 1.519(18) . ?
C7 C9 1.52(2) . ?
C7 C10 1.53(2) . ?
C8 H8A 0.9600 . ?
C8 H8B 0.9600 . ?
C8 H8C 0.9600 . ?
C9 H9A 0.9600 . ?
C9 H9B 0.9600 . ?
C9 H9C 0.9600 . ?
C10 H10A 0.9600 . ?
C10 H10B 0.9600 . ?
C10 H10C 0.9600 . ?
C11 C16 1.360(17) . ?
C11 C12 1.394(15) . ?
C11 S1 1.770(12) . ?
C12 O2 1.390(13) . ?
C12 C13 1.398(15) . ?
C13 C14 1.412(16) . ?
C13 S2 1.777(11) 2_654 ?
C14 C15 1.381(15) . ?
C14 H14 0.9300 . ?
C15 C16 1.372(16) . ?
C15 C17 1.497(19) . ?
C16 H16 0.9300 . ?
C17 C19 1.40(2) . ?
C17 C18 1.47(2) . ?
C17 C20 1.60(3) . ?
C18 H18A 0.9600 . ?
C18 H18B 0.9600 . ?
C18 H18C 0.9600 . ?
C19 H19A 0.9600 . ?
C19 H19B 0.9600 . ?
C19 H19C 0.9600 . ?
C20 H20A 0.9600 . ?
C20 H20B 0.9600 . ?
C20 H20C 0.9600 . ?
C21 O2 1.433(13) . ?
C21 C22 1.514(16) . ?
C21 H21A 0.9700 . ?
C21 H21B 0.9700 . ?
C22 S3 1.793(14) . ?
C22 H22A 0.9700 . ?
C22 H22B 0.9700 . ?
C23 N1 1.312(16) . ?
C23 N4 1.325(16) . ?
C23 S3 1.727(13) . ?
C24 N4 1.465(17) . ?
C24 H24A 0.9600 . ?
C24 H24B 0.9600 . ?
C24 H24C 0.9600 . ?
C25 C26 1.39(2) . ?
C25 O1 1.412(16) . ?
C25 H25A 0.9700 . ?
C25 H25B 0.9700 . ?
C26 S4 1.866(16) 5_665 ?
C26 H26A 0.9700 . ?
C26 H26B 0.9700 . ?
C27 N5 1.319(16) . ?
C27 N8 1.342(15) . ?
C27 S4 1.724(12) . ?
C28 N8 1.426(15) . ?
C28 H28A 0.9600 . ?
C28 H28B 0.9600 . ?
C28 H28C 0.9600 . ?
N1 N2 1.361(16) . ?
N2 N3 1.284(18) . ?
N3 N4 1.356(18) . ?
N5 N6 1.362(14) . ?
N6 N7 1.257(15) . ?
N7 N8 1.352(13) . ?
O3 Mo4 1.673(8) . ?
O4 Mo4 1.839(10) . ?
O4 Mo6 1.993(11) 7 ?
O5 Mo4 1.839(9) . ?
O5 Mo1 1.948(8) . ?
O6 Mo3 1.837(11) 7 ?
O6 Mo4 1.959(10) . ?
O7 Mo5 1.825(8) . ?
O7 Mo4 1.979(9) . ?
O8 Mo5 1.647(9) . ?
O9 Mo5 1.808(10) . ?
O9 Mo2 1.982(10) 7 ?
O10 Mo1 1.819(9) . ?
O10 Mo5 1.965(9) . ?
O11 Mo6 1.816(10) . ?
O11 Mo5 1.973(9) . ?
O12 Mo6 1.627(8) . ?
O13 Mo6 1.796(10) . ?
O13 Mo3 1.984(10) . ?
O14 Mo3 1.644(8) . ?
O15 Mo1 1.836(9) . ?
O15 Mo3 1.946(10) . ?
O16 Mo3 1.813(10) . ?
O16 Mo2 1.975(10) . ?
O17 Mo2 1.669(9) . ?
O18 Mo2 1.814(9) . ?
O18 Mo6 2.005(9) 7 ?
O19 Mo2 1.827(10) . ?
O19 Mo1 1.975(10) . ?
O20 P1 1.572(13) . ?
O20 O22 1.687(18) . ?
O20 Mo4 2.363(13) 7 ?
O20 Mo6 2.496(15) . ?
O20 Mo3 2.499(14) . ?
O20' P1 1.559(13) . ?
O20' O22 1.613(19) . ?
O20' Mo1 2.350(13) 7 ?
O20' Mo2 2.483(13) 7 ?
O20' Mo3 2.514(13) 7 ?
O21 Mo1 1.656(8) . ?
O22' P1 1.555(13) . ?
O22' O22 1.70(2) 7 ?
O22' Mo5 2.401(13) . ?
O22' Mo2 2.467(13) 7 ?
O22' Mo6 2.499(13) . ?
O22 P1 1.446(13) . ?
O22 Mo1 2.449(14) 7 ?

loop_
_geom_hbond_atom_site_label_D
_geom_hbond_atom_site_label_H
_geom_hbond_atom_site_label_A
_geom_hbond_distance_DH
_geom_hbond_distance_HA
_geom_hbond_distance_DA
_geom_hbond_angle_DHA
_geom_hbond_site_symmetry_A
_geom_hbond_publ_flag
C14 H14 S4 0.93 2.93 3.766(12) 149.8 6_565 yes
C21 H21B S2 0.97 2.83 3.389(12) 117.3 2_654 yes
C24 H24B O8 0.96 2.31 3.23(2) 159.3 1_565 yes
C24 H24C O7 0.96 2.45 3.388(18) 165.0 4_554 yes
C25 H25A S1 0.97 2.70 3.210(16) 113.3 . yes
C25 H25B O14 0.97 2.58 3.095(18) 113.7 7 yes
C28 H28C O21 0.96 2.48 3.160(17) 127.5 7_565 yes
C14 H14 S4 0.93 2.93 3.766(12) 149.8 6_565 yes
C21 H21B S2 0.97 2.83 3.389(12) 117.3 2_654 yes
C24 H24B O8 0.96 2.31 3.23(2) 159.3 1_565 yes
C24 H24C O7 0.96 2.45 3.388(18) 165.0 4_554 yes
C25 H25A S1 0.97 2.70 3.210(16) 113.3 . yes
C25 H25B O14 0.97 2.58 3.095(18) 113.7 7 yes
C28 H28C O21 0.96 2.48 3.160(17) 127.5 7_565 yes

loop_
_geom_torsion_atom_site_label_1
_geom_torsion_atom_site_label_2
_geom_torsion_atom_site_label_3
_geom_torsion_atom_site_label_4
_geom_torsion
_geom_torsion_site_symmetry_1
_geom_torsion_site_symmetry_2
_geom_torsion_site_symmetry_3
_geom_torsion_site_symmetry_4
_geom_torsion_publ_flag
C6 C1 C2 O1 -172.7(10) . . . . ?
S2 C1 C2 O1 0.8(14) . . . . ?
C6 C1 C2 C3 7.5(15) . . . . ?
S2 C1 C2 C3 -179.0(8) . . . . ?
O1 C2 C3 C4 173.4(10) . . . . ?
C1 C2 C3 C4 -6.7(15) . . . . ?
O1 C2 C3 S1 -3.2(14) . . . . ?
C1 C2 C3 S1 176.7(8) . . . . ?
C2 C3 C4 C5 -0.2(17) . . . . ?
S1 C3 C4 C5 176.5(8) . . . . ?
C3 C4 C5 C6 6.2(16) . . . . ?
C3 C4 C5 C7 -173.0(11) . . . . ?
C2 C1 C6 C5 -1.4(17) . . . . ?
S2 C1 C6 C5 -175.0(9) . . . . ?
C4 C5 C6 C1 -5.3(17) . . . . ?
C7 C5 C6 C1 173.8(11) . . . . ?
C4 C5 C7 C8 2.6(19) . . . . ?
C6 C5 C7 C8 -176.5(13) . . . . ?
C4 C5 C7 C9 -119.2(13) . . . . ?
C6 C5 C7 C9 61.7(16) . . . . ?
C4 C5 C7 C10 120.6(13) . . . . ?
C6 C5 C7 C10 -58.5(16) . . . . ?
C16 C11 C12 O2 175.6(10) . . . . ?
S1 C11 C12 O2 0.4(14) . . . . ?
C16 C11 C12 C13 -4.7(16) . . . . ?
S1 C11 C12 C13 -179.8(8) . . . . ?
O2 C12 C13 C14 -177.5(9) . . . . ?
C11 C12 C13 C14 2.7(15) . . . . ?
O2 C12 C13 S2 -2.3(14) . . . 2_654 ?
C11 C12 C13 S2 177.9(8) . . . 2_654 ?
C12 C13 C14 C15 0.2(16) . . . . ?
S2 C13 C14 C15 -175.2(9) 2_654 . . . ?
C13 C14 C15 C16 -1.2(17) . . . . ?
C13 C14 C15 C17 -179.8(12) . . . . ?
C12 C11 C16 C15 3.8(19) . . . . ?
S1 C11 C16 C15 179.3(9) . . . . ?
C14 C15 C16 C11 -0.8(18) . . . . ?
C17 C15 C16 C11 177.8(13) . . . . ?
C16 C15 C17 C19 -138.5(17) . . . . ?
C14 C15 C17 C19 40(2) . . . . ?
C16 C15 C17 C18 8(2) . . . . ?
C14 C15 C17 C18 -173.1(14) . . . . ?
C16 C15 C17 C20 114.3(17) . . . . ?
C14 C15 C17 C20 -67.3(19) . . . . ?
O2 C21 C22 S3 179.3(8) . . . . ?
O1 C25 C26 S4 -67.3(19) . . . 5_665 ?
N4 C23 N1 N2 -0.8(15) . . . . ?
S3 C23 N1 N2 179.6(11) . . . . ?
N4 C23 N1 Ag1 -177.7(10) . . . . ?
S3 C23 N1 Ag1 3(2) . . . . ?
C23 N1 N2 N3 0.6(19) . . . . ?
Ag1 N1 N2 N3 178.5(12) . . . . ?
C23 N1 N2 Ag2 -146.2(9) . . . . ?
Ag1 N1 N2 Ag2 31.7(13) . . . . ?
N1 N2 N3 N4 0(2) . . . . ?
Ag2 N2 N3 N4 142.5(12) . . . . ?
N1 C23 N4 N3 0.7(16) . . . . ?
S3 C23 N4 N3 -179.6(11) . . . . ?
N1 C23 N4 C24 179.0(13) . . . . ?
S3 C23 N4 C24 -1.3(19) . . . . ?
N2 N3 N4 C23 -0.3(19) . . . . ?
N2 N3 N4 C24 -178.8(14) . . . . ?
N8 C27 N5 N6 -2.0(14) . . . . ?
S4 C27 N5 N6 178.0(10) . . . . ?
C27 N5 N6 N7 2.7(15) . . . . ?
C27 N5 N6 Ag1 171.4(9) . . . . ?
N5 N6 N7 N8 -2.3(16) . . . . ?
Ag1 N6 N7 N8 -170.9(8) . . . . ?
N5 C27 N8 N7 0.8(14) . . . . ?
S4 C27 N8 N7 -179.2(9) . . . . ?
N5 C27 N8 C28 173.6(13) . . . . ?
S4 C27 N8 C28 -6.4(19) . . . . ?
N6 N7 N8 C27 0.9(14) . . . . ?
N6 N7 N8 C28 -172.7(12) . . . . ?
C3 C2 O1 C25 -68.0(14) . . . . ?
C1 C2 O1 C25 112.2(12) . . . . ?
C26 C25 O1 C2 -96.7(17) . . . . ?
C11 C12 O2 C21 -103.1(11) . . . . ?
C13 C12 O2 C21 77.1(12) . . . . ?
C22 C21 O2 C12 160.0(10) . . . . ?
Mo1 O20' O22 P1 174.9(7) 7 . . . ?
Mo2 O20' O22 P1 -103.0(10) 7 . . . ?
Mo3 O20' O22 P1 97.7(12) 7 . . . ?
P1 O20' O22 O20 48.6(7) . . . . ?
Mo1 O20' O22 O20 -136.5(9) 7 . . . ?
Mo2 O20' O22 O20 -54.4(13) 7 . . . ?
Mo3 O20' O22 O20 146.3(11) 7 . . . ?
P1 O20' O22 O22' -46.7(7) . . . 7 ?
Mo1 O20' O22 O22' 128.2(8) 7 . . 7 ?
Mo2 O20' O22 O22' -149.7(9) 7 . . 7 ?
Mo3 O20' O22 O22' 51.0(14) 7 . . 7 ?
P1 O20' O22 Mo1 -174.9(7) . . . 7 ?
Mo2 O20' O22 Mo1 82.0(9) 7 . . 7 ?
Mo3 O20' O22 Mo1 -77.3(11) 7 . . 7 ?
Mo4 O20 O22 P1 177.2(8) 7 . . . ?
Mo6 O20 O22 P1 95.8(11) . . . . ?
Mo3 O20 O22 P1 -99.9(11) . . . . ?
P1 O20 O22 O20' -49.5(7) . . . . ?
Mo4 O20 O22 O20' 127.7(9) 7 . . . ?
Mo6 O20 O22 O20' 46.3(14) . . . . ?
Mo3 O20 O22 O20' -149.4(10) . . . . ?
P1 O20 O22 O22' 49.6(7) . . . 7 ?
Mo4 O20 O22 O22' -133.2(8) 7 . . 7 ?
Mo6 O20 O22 O22' 145.4(10) . . . 7 ?
Mo3 O20 O22 O22' -50.3(12) . . . 7 ?
P1 O20 O22 Mo1 -114.8(13) . . . 7 ?
Mo4 O20 O22 Mo1 62.5(11) 7 . . 7 ?
Mo6 O20 O22 Mo1 -18.9(19) . . . 7 ?
Mo3 O20 O22 Mo1 145.3(9) . . . 7 ?
O20' O22 P1 O22' 57.6(9) . . . . ?
O20 O22 P1 O22' -63.0(9) . . . . ?
O22' O22 P1 O22' 179.998(1) 7 . . . ?
Mo1 O22 P1 O22' 63.5(11) 7 . . . ?
O20' O22 P1 O22' -122.4(9) . . . 7 ?
O20 O22 P1 O22' 117.0(9) . . . 7 ?
Mo1 O22 P1 O22' -116.5(11) 7 . . 7 ?
O20 O22 P1 O20' -120.6(9) . . . . ?
O22' O22 P1 O20' 122.4(9) 7 . . . ?
Mo1 O22 P1 O20' 5.9(8) 7 . . . ?
O20' O22 P1 O20' 179.998(0) . . . 7 ?
O20 O22 P1 O20' 59.4(9) . . . 7 ?
O22' O22 P1 O20' -57.6(9) 7 . . 7 ?
Mo1 O22 P1 O20' -174.1(8) 7 . . 7 ?
O20' O22 P1 O20 120.6(9) . . . . ?
O22' O22 P1 O20 -117.0(9) 7 . . . ?
Mo1 O22 P1 O20 126.5(12) 7 . . . ?
O20' O22 P1 O20 -59.4(9) . . . 7 ?
O20 O22 P1 O20 180.000(1) . . . 7 ?
O22' O22 P1 O20 63.0(9) 7 . . 7 ?
Mo1 O22 P1 O20 -53.5(12) 7 . . 7 ?
O22 O22' P1 O22 179.997(1) 7 . . . ?
Mo5 O22' P1 O22 -174.2(8) . . . . ?
Mo2 O22' P1 O22 -48.8(10) 7 . . . ?
Mo6 O22' P1 O22 65.2(9) . . . . ?
Mo5 O22' P1 O22 5.8(8) . . . 7 ?
Mo2 O22' P1 O22 131.2(10) 7 . . 7 ?
Mo6 O22' P1 O22 -114.8(9) . . . 7 ?
O22 O22' P1 O20' -126.8(8) 7 . . . ?
Mo5 O22' P1 O20' -121.0(10) . . . . ?
Mo2 O22' P1 O20' 4.5(7) 7 . . . ?
Mo6 O22' P1 O20' 118.5(9) . . . . ?
O22 O22' P1 O20' 53.2(8) 7 . . 7 ?
Mo5 O22' P1 O20' 59.0(10) . . . 7 ?
Mo2 O22' P1 O20' -175.5(7) 7 . . 7 ?
Mo6 O22' P1 O20' -61.5(9) . . . 7 ?
O22 O22' P1 O20 121.4(8) 7 . . . ?
Mo5 O22' P1 O20 127.2(10) . . . . ?
Mo2 O22' P1 O20 -107.4(9) 7 . . . ?
Mo6 O22' P1 O20 6.6(7) . . . . ?
O22 O22' P1 O20 -58.6(8) 7 . . 7 ?
Mo5 O22' P1 O20 -52.8(10) . . . 7 ?
Mo2 O22' P1 O20 72.6(9) 7 . . 7 ?
Mo6 O22' P1 O20 -173.4(7) . . . 7 ?
Mo1 O20' P1 O22 -6.1(8) 7 . . . ?
Mo2 O20' P1 O22 119.8(10) 7 . . . ?
Mo3 O20' P1 O22 -128.9(10) 7 . . . ?
O22 O20' P1 O22 180.002(0) . . . 7 ?
Mo1 O20' P1 O22 173.9(8) 7 . . 7 ?
Mo2 O20' P1 O22 -60.2(10) 7 . . 7 ?
Mo3 O20' P1 O22 51.1(10) 7 . . 7 ?
O22 O20' P1 O22' -124.2(9) . . . . ?
Mo1 O20' P1 O22' -130.3(10) 7 . . . ?
Mo2 O20' P1 O22' -4.4(7) 7 . . . ?
Mo3 O20' P1 O22' 106.9(9) 7 . . . ?
O22 O20' P1 O22' 55.8(9) . . . 7 ?
Mo1 O20' P1 O22' 49.7(10) 7 . . 7 ?
Mo2 O20' P1 O22' 175.6(7) 7 . . 7 ?
Mo3 O20' P1 O22' -73.1(9) 7 . . 7 ?
O22 O20' P1 O20 -55.8(9) . . . . ?
Mo1 O20' P1 O20 -61.9(10) 7 . . . ?
Mo2 O20' P1 O20 64.1(9) 7 . . . ?
Mo3 O20' P1 O20 175.4(7) 7 . . . ?
O22 O20' P1 O20 124.2(9) . . . 7 ?
Mo1 O20' P1 O20 118.1(10) 7 . . 7 ?
Mo2 O20' P1 O20 -115.9(9) 7 . . 7 ?
Mo3 O20' P1 O20 -4.6(7) 7 . . 7 ?
Mo4 O20 P1 O22 -3.4(10) 7 . . . ?
Mo6 O20 P1 O22 -127.1(11) . . . . ?
Mo3 O20 P1 O22 121.4(11) . . . . ?
O22 O20 P1 O22 180.002(0) . . . 7 ?
Mo4 O20 P1 O22 176.6(10) 7 . . 7 ?
Mo6 O20 P1 O22 52.9(11) . . . 7 ?
Mo3 O20 P1 O22 -58.6(11) . . . 7 ?
O22 O20 P1 O22' 120.5(9) . . . . ?
Mo4 O20 P1 O22' 117.1(11) 7 . . . ?
Mo6 O20 P1 O22' -6.5(7) . . . . ?
Mo3 O20 P1 O22' -118.0(9) . . . . ?
O22 O20 P1 O22' -59.5(9) . . . 7 ?
Mo4 O20 P1 O22' -62.9(11) 7 . . 7 ?
Mo6 O20 P1 O22' 173.5(7) . . . 7 ?
Mo3 O20 P1 O22' 62.0(9) . . . 7 ?
O22 O20 P1 O20' 53.9(9) . . . . ?
Mo4 O20 P1 O20' 50.5(11) 7 . . . ?
Mo6 O20 P1 O20' -73.2(8) . . . . ?
Mo3 O20 P1 O20' 175.3(7) . . . . ?
O22 O20 P1 O20' -126.1(9) . . . 7 ?
Mo4 O20 P1 O20' -129.5(11) 7 . . 7 ?
Mo6 O20 P1 O20' 106.8(8) . . . 7 ?
Mo3 O20 P1 O20' -4.7(7) . . . 7 ?
C16 C11 S1 C3 118.2(10) . . . . ?
C12 C11 S1 C3 -66.5(10) . . . . ?
C16 C11 S1 Ag1 -119.6(9) . . . . ?
C12 C11 S1 Ag1 55.7(10) . . . . ?
C4 C3 S1 C11 123.0(9) . . . . ?
C2 C3 S1 C11 -60.3(10) . . . . ?
C4 C3 S1 Ag1 -0.2(10) . . . . ?
C2 C3 S1 Ag1 176.4(8) . . . . ?
C6 C1 S2 C13 -119.1(9) . . . 2_654 ?
C2 C1 S2 C13 67.5(9) . . . 2_654 ?
N1 C23 S3 C22 11.4(14) . . . . ?
N4 C23 S3 C22 -168.2(10) . . . . ?
C21 C22 S3 C23 72.4(11) . . . . ?
N5 C27 S4 C26 -18.2(14) . . . 5_665 ?
N8 C27 S4 C26 161.8(11) . . . 5_665 ?
Mo5 O10 Mo1 O21 151.0(8) . . . . ?
Mo5 O10 Mo1 O15 -105.0(8) . . . . ?
Mo5 O10 Mo1 O5 50.8(8) . . . . ?
Mo5 O10 Mo1 O19 -12.9(15) . . . . ?
Mo5 O10 Mo1 O20' -38.9(8) . . . 7 ?
Mo5 O10 Mo1 O22 -12.0(7) . . . 7 ?
Mo3 O15 Mo1 O21 -157.3(9) . . . . ?
Mo3 O15 Mo1 O10 99.5(10) . . . . ?
Mo3 O15 Mo1 O5 1.4(18) . . . . ?
Mo3 O15 Mo1 O19 -56.6(10) . . . . ?
Mo3 O15 Mo1 O20' 6.8(8) . . . 7 ?
Mo3 O15 Mo1 O22 33.4(10) . . . 7 ?
Mo6 O18 Mo2 O17 151.4(10) 7 . . . ?
Mo6 O18 Mo2 O19 -103.4(11) 7 . . . ?
Mo6 O18 Mo2 O16 -7(2) 7 . . . ?
Mo6 O18 Mo2 O9 53.2(11) 7 . . 7 ?
Mo6 O18 Mo2 O22' -7.0(9) 7 . . 7 ?
Mo6 O18 Mo2 O20' -40.3(11) 7 . . 7 ?
Mo1 O19 Mo2 O17 -156.4(8) . . . . ?
Mo1 O19 Mo2 O18 99.5(9) . . . . ?
Mo1 O19 Mo2 O16 -56.8(9) . . . . ?
Mo1 O19 Mo2 O9 2.2(17) . . . 7 ?
Mo1 O19 Mo2 O22' 32.3(9) . . . 7 ?
Mo1 O19 Mo2 O20' 6.0(8) . . . 7 ?
Mo2 O16 Mo3 O14 -152.7(10) . . . . ?
Mo2 O16 Mo3 O6 103.3(11) . . . 7 ?
Mo2 O16 Mo3 O15 -51.4(11) . . . . ?
Mo2 O16 Mo3 O13 12.9(19) . . . . ?
Mo2 O16 Mo3 O20 41.5(11) . . . . ?
Mo2 O16 Mo3 O20' 7.4(9) . . . 7 ?
Mo1 O5 Mo4 O3 152.3(8) . . . . ?
Mo1 O5 Mo4 O4 -103.3(9) . . . . ?
Mo1 O5 Mo4 O6 -8.0(16) . . . . ?
Mo1 O5 Mo4 O7 52.7(9) . . . . ?
Mo1 O5 Mo4 O20 -37.0(9) . . . 7 ?
Mo6 O4 Mo4 O3 -152.4(10) 7 . . . ?
Mo6 O4 Mo4 O5 102.8(10) 7 . . . ?
Mo6 O4 Mo4 O6 -51.6(11) 7 . . . ?
Mo6 O4 Mo4 O7 12.8(19) 7 . . . ?
Mo6 O4 Mo4 O20 9.6(9) 7 . . 7 ?
Mo2 O9 Mo5 O8 -156.1(9) 7 . . . ?
Mo2 O9 Mo5 O7 99.4(9) 7 . . . ?
Mo2 O9 Mo5 O10 4.3(17) 7 . . . ?
Mo2 O9 Mo5 O11 -55.9(10) 7 . . . ?
Mo2 O9 Mo5 O22' 7.6(8) 7 . . . ?
Mo4 O7 Mo5 O8 153.8(8) . . . . ?
Mo4 O7 Mo5 O9 -99.9(9) . . . . ?
Mo4 O7 Mo5 O10 54.1(8) . . . . ?
Mo4 O7 Mo5 O11 -3.0(16) . . . . ?
Mo4 O7 Mo5 O22' -34.4(9) . . . . ?
Mo3 O13 Mo6 O12 151.5(11) . . . . ?
Mo3 O13 Mo6 O11 -102.9(12) . . . . ?
Mo3 O13 Mo6 O4 54.0(12) . . . 7 ?
Mo3 O13 Mo6 O18 -4(2) . . . 7 ?
Mo3 O13 Mo6 O20 -5.3(10) . . . . ?
Mo3 O13 Mo6 O22' -38.3(12) . . . . ?
Mo5 O11 Mo6 O12 -156.4(10) . . . . ?
Mo5 O11 Mo6 O13 98.3(10) . . . . ?
Mo5 O11 Mo6 O4 -2(2) . . . 7 ?
Mo5 O11 Mo6 O18 -56.2(10) . . . 7 ?
Mo5 O11 Mo6 O20 33.5(11) . . . . ?
Mo5 O11 Mo6 O22' 5.8(9) . . . . ?
